data_7021826
loop_
_publ_author_name
'Tirfoin, Remi'
'Aldridge, Simon'

_publ_section_title
;
 A molecular 'traffic light': highly selective cyanide sensing in aqueous
 media by a CpFe(indenyl)-functionalized borane.
;
_journal_issue 36
_journal_name_full 'Dalton transactions (Cambridge, England : 2003)'
_journal_page_first 12836
_journal_page_last 12839
_journal_paper_doi 10.1039/c3dt51894a
_journal_volume 42
_journal_year 2013
_chemical_formula_moiety 'C14 H11 Br1 Fe1'
_chemical_formula_sum 'C14 H11 Br Fe'
_chemical_formula_weight 314.99
_space_group_IT_number 14
_symmetry_cell_setting monoclinic
_symmetry_space_group_name_Hall '-P 2ybc'
_symmetry_space_group_name_H-M 'P 1 21/c 1'
_atom_sites_solution_hydrogens difmap
_atom_sites_solution_primary direct
_audit_creation_date 12-08-07
_audit_creation_method CRYSTALS_ver_14.40
_cell_angle_alpha 90
_cell_angle_beta 105.3181(6)
_cell_angle_gamma 90
_cell_formula_units_Z 4
_cell_length_a 9.42890(10)
_cell_length_b 10.16140(10)
_cell_length_c 12.1495(2)
_cell_measurement_reflns_used 2686
_cell_measurement_temperature 150
_cell_measurement_theta_max 27
_cell_measurement_theta_min 5
_cell_volume 1122.70(2)
_computing_cell_refinement 'DENZO/SCALEPACK (Otwinowski & Minor, 1997)'
_computing_data_collection 'COLLECT (Nonius, 2001).'
_computing_data_reduction 'DENZO/SCALEPACK (Otwinowski & Minor, 1997)'
_computing_molecular_graphics 'CAMERON (Watkin et al., 1996)'
_computing_publication_material 'CRYSTALS (Betteridge et al., 2003)'
_computing_structure_refinement 'CRYSTALS (Betteridge et al., 2003)'
_computing_structure_solution 'SIR92 (Altomare et al., 1994)'
_diffrn_ambient_temperature 150
_diffrn_measured_fraction_theta_full 0.993
_diffrn_measured_fraction_theta_max 0.993
_diffrn_measurement_device Area
_diffrn_measurement_device_type 'Nonius KappaCCD'
_diffrn_measurement_method \w
_diffrn_radiation_monochromator graphite
_diffrn_radiation_type 'Mo K\a'
_diffrn_radiation_wavelength 0.71073
_diffrn_reflns_av_R_equivalents 0.022
_diffrn_reflns_limit_h_max 12
_diffrn_reflns_limit_h_min -12
_diffrn_reflns_limit_k_max 13
_diffrn_reflns_limit_k_min -13
_diffrn_reflns_limit_l_max 15
_diffrn_reflns_limit_l_min -15
_diffrn_reflns_number 33225
_diffrn_reflns_theta_full 27.481
_diffrn_reflns_theta_max 27.481
_diffrn_reflns_theta_min 5.120
_diffrn_standards_number 0
_exptl_absorpt_coefficient_mu 4.866
_exptl_absorpt_correction_T_max 0.65
_exptl_absorpt_correction_T_min 0.61
_exptl_absorpt_correction_type multi-scan
_exptl_absorpt_process_details 'DENZO/SCALEPACK (Otwinowski & Minor, 1997)'
_exptl_crystal_colour red
_exptl_crystal_density_diffrn 1.863
_exptl_crystal_density_method 'not measured'
_exptl_crystal_description prism
_exptl_crystal_F_000 624
_exptl_crystal_size_max 0.210
_exptl_crystal_size_mid 0.100
_exptl_crystal_size_min 0.090
_refine_diff_density_max 0.96
_refine_diff_density_min -0.97
_refine_ls_extinction_method None
_refine_ls_goodness_of_fit_ref 0.9918
_refine_ls_hydrogen_treatment constr
_refine_ls_matrix_type full
_refine_ls_number_parameters 145
_refine_ls_number_reflns 2553
_refine_ls_number_restraints 0
_refine_ls_R_factor_all 0.0425
_refine_ls_R_factor_gt 0.0333
_refine_ls_shift/su_max 0.0062606
_refine_ls_shift/su_mean 0.0020564
_refine_ls_structure_factor_coef Fsqd
_refine_ls_weighting_details
;
 Method= Modified Sheldrick 
 w=1/[\s^2^(F^2^) + ( 0.03P)^2^ + 2.81P] 
 ,where P=(max(Fo^2^,0) + 2Fc^2^)/3 
;
_refine_ls_weighting_scheme calc
_refine_ls_wR_factor_all 0.0756
_refine_ls_wR_factor_gt 0.0715
_refine_ls_wR_factor_ref 0.0756
_reflns_limit_h_max 11
_reflns_limit_h_min -12
_reflns_limit_k_max 13
_reflns_limit_k_min 0
_reflns_limit_l_max 15
_reflns_limit_l_min 0
_reflns_number_gt 2166
_reflns_number_total 2553
_reflns_threshold_expression I>2.0\s(I)
_oxford_diffrn_Wilson_B_factor 1.85
_oxford_diffrn_Wilson_scale 13.43
_oxford_refine_ls_r_factor_ref 0.0425
_oxford_refine_ls_scale 0.2728(2)
_oxford_reflns_number_all 2553
_oxford_reflns_threshold_expression_ref I>0.0\s(I)
_oxford_structure_analysis_title '003rtrt12 in P 1 21/c 1'
_cod_data_source_file c3dt51894a.txt
_cod_data_source_block 003rtrt12
_cod_original_sg_symbol_H-M 'P 1 21/c 1 '
_cod_original_formula_sum 'C14 H11 Br1 Fe1'
_cod_database_code 7021826

loop_
_symmetry_equiv_pos_as_xyz
x,y,z
-x,-y,-z
-x,y+1/2,-z+1/2
x,-y+1/2,z+1/2

loop_
_atom_site_label
_atom_site_type_symbol
_atom_site_fract_x
_atom_site_fract_y
_atom_site_fract_z
_atom_site_U_iso_or_equiv
_atom_site_occupancy
_atom_site_adp_type
_atom_site_refinement_flags_posn
Br1 Br 1.11635(3) 0.82041(3) 0.51482(3) 0.0269 1.0000 Uani .
C2 C 1.0009(3) 0.6903(3) 0.4190(2) 0.0204 1.0000 Uani .
C3 C 1.0305(3) 0.6580(3) 0.3189(3) 0.0243 1.0000 Uani .
C4 C 0.9425(3) 0.5606(3) 0.2457(3) 0.0259 1.0000 Uani .
C5 C 0.8290(3) 0.4999(3) 0.2738(3) 0.0250 1.0000 Uani .
C6 C 0.7973(3) 0.5315(3) 0.3796(2) 0.0209 1.0000 Uani .
C7 C 0.8855(3) 0.6291(3) 0.4549(2) 0.0190 1.0000 Uani .
Fe8 Fe 0.66681(4) 0.68708(4) 0.40709(3) 0.0185 1.0000 Uani .
C9 C 0.8273(3) 0.6430(3) 0.5521(2) 0.0214 1.0000 Uani .
C10 C 0.7075(3) 0.5527(3) 0.5377(2) 0.0225 1.0000 Uani .
C11 C 0.6862(3) 0.4877(3) 0.4314(2) 0.0224 1.0000 Uani .
C12 C 0.6598(4) 0.8652(3) 0.3279(3) 0.0318 1.0000 Uani .
C13 C 0.5773(4) 0.7689(3) 0.2515(3) 0.0323 1.0000 Uani .
C14 C 0.4646(3) 0.7217(3) 0.2989(3) 0.0334 1.0000 Uani .
C15 C 0.4776(4) 0.7871(4) 0.4043(3) 0.0359 1.0000 Uani .
C16 C 0.5979(4) 0.8758(3) 0.4226(3) 0.0345 1.0000 Uani .
H31 H 1.1083 0.6988 0.2974 0.0300 1.0000 Uiso R
H41 H 0.9627 0.5388 0.1763 0.0312 1.0000 Uiso R
H51 H 0.7721 0.4386 0.2241 0.0314 1.0000 Uiso R
H91 H 0.8647 0.7017 0.6164 0.0260 1.0000 Uiso R
H101 H 0.6482 0.5392 0.5913 0.0279 1.0000 Uiso R
H111 H 0.6100 0.4232 0.3997 0.0270 1.0000 Uiso R
H121 H 0.7448 0.9139 0.3183 0.0383 1.0000 Uiso R
H131 H 0.5974 0.7385 0.1811 0.0395 1.0000 Uiso R
H141 H 0.3927 0.6545 0.2653 0.0403 1.0000 Uiso R
H151 H 0.4150 0.7724 0.4564 0.0432 1.0000 Uiso R
H161 H 0.6345 0.9318 0.4894 0.0431 1.0000 Uiso R

loop_
_atom_site_aniso_label
_atom_site_aniso_U_11
_atom_site_aniso_U_22
_atom_site_aniso_U_33
_atom_site_aniso_U_23
_atom_site_aniso_U_13
_atom_site_aniso_U_12
Br1 0.02373(16) 0.02515(17) 0.03227(18) -0.00433(12) 0.00797(13) -0.00530(11)
C2 0.0153(13) 0.0182(13) 0.0251(14) 0.0035(11) 0.0009(11) 0.0019(10)
C3 0.0215(14) 0.0259(15) 0.0272(15) 0.0013(12) 0.0096(12) 0.0027(12)
C4 0.0276(15) 0.0287(16) 0.0233(14) 0.0004(12) 0.0098(12) 0.0047(12)
C5 0.0267(15) 0.0207(14) 0.0253(15) -0.0027(12) 0.0028(12) 0.0023(12)
C6 0.0196(13) 0.0183(13) 0.0233(14) 0.0022(11) 0.0030(11) 0.0026(11)
C7 0.0179(13) 0.0158(13) 0.0215(13) 0.0016(10) 0.0024(11) 0.0029(10)
Fe8 0.0158(2) 0.0181(2) 0.0209(2) 0.00276(15) 0.00394(16) 0.00250(15)
C9 0.0220(14) 0.0229(14) 0.0187(13) 0.0004(11) 0.0047(11) 0.0020(11)
C10 0.0211(14) 0.0230(14) 0.0237(14) 0.0052(12) 0.0063(12) 0.0004(11)
C11 0.0195(13) 0.0179(13) 0.0274(15) 0.0023(11) 0.0022(12) -0.0005(11)
C12 0.0317(17) 0.0236(15) 0.0406(18) 0.0126(14) 0.0102(15) 0.0055(13)
C13 0.0331(17) 0.0342(17) 0.0268(16) 0.0093(14) 0.0028(13) 0.0114(14)
C14 0.0201(15) 0.0328(17) 0.0412(19) 0.0102(14) -0.0029(14) 0.0050(13)
C15 0.0263(16) 0.0415(19) 0.043(2) 0.0143(15) 0.0140(15) 0.0162(14)
C16 0.0376(18) 0.0258(16) 0.0389(18) 0.0008(14) 0.0079(15) 0.0118(14)

loop_
_atom_type_symbol
_atom_type_scat_dispersion_real
_atom_type_scat_dispersion_imag
_atom_type_scat_Cromer_Mann_a1
_atom_type_scat_Cromer_Mann_b1
_atom_type_scat_Cromer_Mann_a2
_atom_type_scat_Cromer_Mann_b2
_atom_type_scat_Cromer_Mann_a3
_atom_type_scat_Cromer_Mann_b3
_atom_type_scat_Cromer_Mann_a4
_atom_type_scat_Cromer_Mann_b4
_atom_type_scat_Cromer_Mann_c
_atom_type_scat_source
C 0.0033 0.0016 2.3100 20.8439 1.0200 10.2075 1.5886 0.5687 0.8650 51.6512 0.2156 'International Tables Vol C 4.2.6.8 and 6.1.1.4'
H 0.0000 0.0000 0.4930 10.5109 0.3229 26.1257 0.1402 3.1424 0.0408 57.7998 0.0030 'International Tables Vol C 4.2.6.8 and 6.1.1.4'
Br -0.2901 2.4595 17.1789 2.1723 5.2358 16.5796 5.6377 0.2609 3.9851 41.4328 2.9557 'International Tables Vol C 4.2.6.8 and 6.1.1.4'
Fe 0.3463 0.8444 11.7695 4.7611 7.3573 0.3072 3.5222 15.3535 2.3045 76.8805 1.0369 'International Tables Vol C 4.2.6.8 and 6.1.1.4'

loop_
_geom_angle_atom_site_label_1
_geom_angle_atom_site_label_2
_geom_angle_atom_site_label_3
_geom_angle
_geom_angle_publ_flag
Br1 C2 C3 119.7(2) yes
Br1 C2 C7 118.5(2) yes
C3 C2 C7 121.7(3) yes
C2 C3 C4 119.9(3) yes
C2 C3 H31 120.2 no
C4 C3 H31 119.9 no
C3 C4 C5 121.5(3) yes
C3 C4 H41 119.8 no
C5 C4 H41 118.7 no
C4 C5 C6 119.4(3) yes
C4 C5 H51 119.9 no
C6 C5 H51 120.7 no
C5 C6 C7 119.9(3) yes
C5 C6 Fe8 125.9(2) yes
C7 C6 Fe8 69.21(15) yes
C5 C6 C11 132.7(3) yes
C7 C6 C11 107.4(2) yes
Fe8 C6 C11 68.44(16) yes
C6 C7 C2 117.6(2) yes
C6 C7 Fe8 69.88(15) yes
C2 C7 Fe8 125.2(2) yes
C6 C7 C9 107.8(2) yes
C2 C7 C9 134.6(3) yes
Fe8 C7 C9 68.56(15) yes
C6 Fe8 C7 40.91(11) yes
C6 Fe8 C9 68.80(11) yes
C7 Fe8 C9 40.74(11) yes
C6 Fe8 C10 67.74(11) yes
C7 Fe8 C10 67.99(11) yes
C9 Fe8 C10 40.83(11) yes
C6 Fe8 C11 40.45(11) yes
C7 Fe8 C11 68.58(11) yes
C9 Fe8 C11 69.00(12) yes
C10 Fe8 C11 40.42(12) yes
C6 Fe8 C12 122.94(12) yes
C7 Fe8 C12 106.83(12) yes
C9 Fe8 C12 121.61(13) yes
C10 Fe8 C12 158.47(13) yes
C11 Fe8 C12 159.22(13) yes
C6 Fe8 C13 106.18(12) yes
C7 Fe8 C13 120.95(12) yes
C9 Fe8 C13 157.09(13) yes
C10 Fe8 C13 159.77(13) yes
C11 Fe8 C13 122.54(13) yes
C6 Fe8 C14 121.23(13) yes
C7 Fe8 C14 156.93(13) yes
C9 Fe8 C14 160.94(13) yes
C10 Fe8 C14 124.43(13) yes
C11 Fe8 C14 107.23(13) yes
C6 Fe8 C15 157.46(14) yes
C7 Fe8 C15 160.67(14) yes
C9 Fe8 C15 124.50(13) yes
C10 Fe8 C15 109.15(13) yes
C11 Fe8 C15 122.54(13) yes
C6 Fe8 C16 160.00(13) yes
C7 Fe8 C16 123.76(13) yes
C9 Fe8 C16 107.82(13) yes
C10 Fe8 C16 123.43(13) yes
C11 Fe8 C16 158.50(13) yes
C12 Fe8 C13 41.06(14) yes
C12 Fe8 C14 68.60(14) yes
C13 Fe8 C14 40.78(13) yes
C12 Fe8 C15 68.42(14) yes
C13 Fe8 C15 68.62(14) yes
C14 Fe8 C15 40.63(14) yes
C12 Fe8 C16 40.75(14) yes
C13 Fe8 C16 68.84(14) yes
C14 Fe8 C16 68.45(14) yes
C15 Fe8 C16 40.55(14) yes
C7 C9 Fe8 70.69(15) yes
C7 C9 C10 107.3(2) yes
Fe8 C9 C10 69.75(16) yes
C7 C9 H91 125.8 no
Fe8 C9 H91 125.9 no
C10 C9 H91 126.9 no
C9 C10 Fe8 69.42(16) yes
C9 C10 C11 109.2(2) yes
Fe8 C10 C11 69.70(16) yes
C9 C10 H101 125.7 no
Fe8 C10 H101 126.0 no
C11 C10 H101 125.1 no
C6 C11 C10 108.2(2) yes
C6 C11 Fe8 71.11(16) yes
C10 C11 Fe8 69.88(16) yes
C6 C11 H111 125.8 no
C10 C11 H111 126.0 no
Fe8 C11 H111 125.5 no
Fe8 C12 C13 69.11(18) yes
Fe8 C12 C16 69.89(18) yes
C13 C12 C16 107.9(3) yes
Fe8 C12 H121 125.5 no
C13 C12 H121 126.4 no
C16 C12 H121 125.7 no
C12 C13 Fe8 69.82(18) yes
C12 C13 C14 107.8(3) yes
Fe8 C13 C14 69.90(18) yes
C12 C13 H131 126.1 no
Fe8 C13 H131 123.9 no
C14 C13 H131 126.1 no
C13 C14 Fe8 69.32(18) yes
C13 C14 C15 108.2(3) yes
Fe8 C14 C15 69.85(18) yes
C13 C14 H141 125.5 no
Fe8 C14 H141 125.3 no
C15 C14 H141 126.3 no
C14 C15 Fe8 69.51(18) yes
C14 C15 C16 108.3(3) yes
Fe8 C15 C16 69.88(18) yes
C14 C15 H151 125.8 no
Fe8 C15 H151 125.6 no
C16 C15 H151 125.9 no
C12 C16 C15 107.8(3) yes
C12 C16 Fe8 69.36(18) yes
C15 C16 Fe8 69.57(19) yes
C12 C16 H161 125.8 no
C15 C16 H161 126.4 no
Fe8 C16 H161 124.8 no

loop_
_geom_bond_atom_site_label_1
_geom_bond_atom_site_label_2
_geom_bond_distance
_geom_bond_publ_flag
Br1 C2 1.902(3) yes
C2 C3 1.358(4) yes
C2 C7 1.418(4) yes
C3 C4 1.438(4) yes
C3 H31 0.938 no
C4 C5 1.355(4) yes
C4 H41 0.938 no
C5 C6 1.431(4) yes
C5 H51 0.932 no
C6 C7 1.453(4) yes
C6 Fe8 2.084(3) yes
C6 C11 1.429(4) yes
C7 Fe8 2.075(3) yes
C7 C9 1.435(4) yes
Fe8 C9 2.046(3) yes
Fe8 C10 2.051(3) yes
Fe8 C11 2.048(3) yes
Fe8 C12 2.043(3) yes
Fe8 C13 2.033(3) yes
Fe8 C14 2.041(3) yes
Fe8 C15 2.045(3) yes
Fe8 C16 2.049(3) yes
C9 C10 1.429(4) yes
C9 H91 0.972 no
C10 C11 1.416(4) yes
C10 H101 0.975 no
C11 H111 0.974 no
C12 C13 1.429(5) yes
C12 C16 1.425(5) yes
C12 H121 0.975 no
C13 C14 1.419(5) yes
C13 H131 0.974 no
C14 C15 1.419(5) yes
C14 H141 0.973 no
C15 C16 1.419(5) yes
C15 H151 0.984 no
C16 H161 0.977 no
